data_4104016
loop_
_publ_author_name
'Brenda A. Frazier'
'Peter T. Wolczanski'
'Emil B. Lobkovsky'
'Thomas R. Cundari'

_publ_section_title
;
 Unusual Electronic Features and Reactivity of the Dipyridylazaallyl
 Ligand: Characterizations of (smif)2M [M = Fe, Co, Co+, Ni; smif =
 {(2-py)CH}2N] and [(TMS)2NFe]2(smif)2
;
_journal_name_full 'Journal of the American Chemical Society'
_journal_page_first 3428
_journal_page_last 3429
_journal_paper_doi 10.1021/ja8089747
_journal_volume 131
_journal_year 2009
_chemical_formula_moiety '2(C24 H20 N6 Ni), 0.5(C6 H6)'
_chemical_formula_sum 'C25.5 H21.5 N6 Ni'
_chemical_formula_weight 470.70
_chemical_name_systematic
;
 ?
;
_space_group_IT_number 2
_symmetry_cell_setting triclinic
_symmetry_space_group_name_Hall '-P 1'
_symmetry_space_group_name_H-M 'P -1'
_atom_sites_solution_hydrogens geom
_atom_sites_solution_primary direct
_atom_sites_solution_secondary difmap
_audit_creation_method SHELXL-97
_cell_angle_alpha 94.368(3)
_cell_angle_beta 97.829(3)
_cell_angle_gamma 97.521(3)
_cell_formula_units_Z 4
_cell_length_a 9.0129(8)
_cell_length_b 14.4774(12)
_cell_length_c 17.0517(14)
_cell_measurement_reflns_used 2497
_cell_measurement_temperature 213(2)
_cell_measurement_theta_max 20.85
_cell_measurement_theta_min 2.44
_cell_volume 2175.2(3)
_computing_cell_refinement 'Bruker SAINT+'
_computing_data_collection 'Bruker APEX2'
_computing_data_reduction 'Bruker SAINT+'
_computing_molecular_graphics 'Bruker SHELXTL'
_computing_publication_material 'Bruker SHELXTL'
_computing_structure_refinement 'SHELXL-97 (Sheldrick, 1997)'
_computing_structure_solution 'SHELXS-97 (Sheldrick, 1990)'
_diffrn_ambient_temperature 213(2)
_diffrn_measured_fraction_theta_full 0.992
_diffrn_measured_fraction_theta_max 0.992
_diffrn_measurement_device_type 'Bruker X8 APEX II diffractometer'
_diffrn_measurement_method 'phi and omega scans'
_diffrn_radiation_monochromator graphite
_diffrn_radiation_source 'fine-focus sealed tube'
_diffrn_radiation_type MoK\a
_diffrn_radiation_wavelength 0.71073
_diffrn_reflns_av_R_equivalents 0.0809
_diffrn_reflns_av_sigmaI/netI 0.0800
_diffrn_reflns_limit_h_max 9
_diffrn_reflns_limit_h_min -9
_diffrn_reflns_limit_k_max 13
_diffrn_reflns_limit_k_min -15
_diffrn_reflns_limit_l_max 18
_diffrn_reflns_limit_l_min -18
_diffrn_reflns_number 25340
_diffrn_reflns_theta_full 22.46
_diffrn_reflns_theta_max 22.46
_diffrn_reflns_theta_min 1.96
_exptl_absorpt_coefficient_mu 0.918
_exptl_absorpt_correction_T_max 0.9774
_exptl_absorpt_correction_T_min 0.7102
_exptl_absorpt_correction_type multi-scan
_exptl_absorpt_process_details SADABS
_exptl_crystal_colour red
_exptl_crystal_density_diffrn 1.437
_exptl_crystal_density_method 'not measured'
_exptl_crystal_description plate
_exptl_crystal_F_000 978
_exptl_crystal_size_max 0.40
_exptl_crystal_size_mid 0.20
_exptl_crystal_size_min 0.03
_refine_diff_density_max 0.262
_refine_diff_density_min -0.304
_refine_diff_density_rms 0.062
_refine_ls_extinction_method none
_refine_ls_goodness_of_fit_ref 0.946
_refine_ls_hydrogen_treatment riding
_refine_ls_matrix_type full
_refine_ls_number_parameters 586
_refine_ls_number_reflns 5631
_refine_ls_number_restraints 0
_refine_ls_restrained_S_all 0.946
_refine_ls_R_factor_all 0.0880
_refine_ls_R_factor_gt 0.0435
_refine_ls_shift/su_max 0.017
_refine_ls_shift/su_mean 0.002
_refine_ls_structure_factor_coef Fsqd
_refine_ls_weighting_details 'calc w=1/[\s^2^(Fo^2^)+(0.0401P)^2^+1.5859P] where P=(Fo^2^+2Fc^2^)/3'
_refine_ls_weighting_scheme calc
_refine_ls_wR_factor_gt 0.0842
_refine_ls_wR_factor_ref 0.1006
_reflns_number_gt 3712
_reflns_number_total 5631
_reflns_threshold_expression >2sigma(I)
_cod_data_source_file ja8089747_si_002.cif
_cod_data_source_block bf10
_cod_original_formula_sum 'C25.50 H21.50 N6 Ni'
_cod_database_code 4104016

loop_
_symmetry_equiv_pos_as_xyz
'x, y, z'
'-x, -y, -z'

loop_
_atom_site_label
_atom_site_type_symbol
_atom_site_fract_x
_atom_site_fract_y
_atom_site_fract_z
_atom_site_U_iso_or_equiv
_atom_site_adp_type
_atom_site_occupancy
_atom_site_symmetry_multiplicity
_atom_site_calc_flag
_atom_site_refinement_flags
Ni1 Ni -0.00223(5) 0.26395(3) 0.37744(3) 0.03158(14) Uani 1 1 d .
N1 N 0.0891(3) 0.1649(2) 0.44382(17) 0.0353(8) Uani 1 1 d .
N2 N -0.0661(3) 0.1480(2) 0.30061(17) 0.0375(9) Uani 1 1 d .
N3 N -0.1114(3) 0.3201(2) 0.27995(17) 0.0337(8) Uani 1 1 d .
N4 N -0.1937(3) 0.2604(2) 0.43647(16) 0.0301(8) Uani 1 1 d .
N5 N 0.0644(3) 0.3740(2) 0.46030(16) 0.0324(8) Uani 1 1 d .
N6 N 0.2131(3) 0.3121(2) 0.35002(17) 0.0336(8) Uani 1 1 d .
C1 C 0.1647(4) 0.1763(3) 0.5177(2) 0.0389(11) Uani 1 1 d .
H1A H 0.1779 0.2357 0.5461 0.047 Uiso 1 1 calc R
C2 C 0.2241(4) 0.1046(3) 0.5538(2) 0.0484(12) Uani 1 1 d .
H2A H 0.2737 0.1142 0.6065 0.058 Uiso 1 1 calc R
C3 C 0.2091(4) 0.0189(3) 0.5111(3) 0.0574(13) Uani 1 1 d .
H3A H 0.2530 -0.0302 0.5337 0.069 Uiso 1 1 calc R
C4 C 0.1305(4) 0.0048(3) 0.4358(3) 0.0480(12) Uani 1 1 d .
H4A H 0.1179 -0.0542 0.4066 0.058 Uiso 1 1 calc R
C5 C 0.0689(4) 0.0799(3) 0.4029(2) 0.0368(10) Uani 1 1 d .
C6 C -0.0195(4) 0.0710(3) 0.3255(2) 0.0462(12) Uani 1 1 d .
H6A H -0.0432 0.0134 0.2941 0.055 Uiso 1 1 calc R
C7 C -0.1502(4) 0.1601(3) 0.2335(2) 0.0445(12) Uani 1 1 d .
H7A H -0.1907 0.1094 0.1956 0.053 Uiso 1 1 calc R
C8 C -0.1770(4) 0.2519(3) 0.2208(2) 0.0386(11) Uani 1 1 d .
C9 C -0.2626(4) 0.2763(3) 0.1527(2) 0.0529(13) Uani 1 1 d .
H9A H -0.3098 0.2294 0.1127 0.063 Uiso 1 1 calc R
C10 C -0.2780(5) 0.3668(3) 0.1440(2) 0.0564(13) Uani 1 1 d .
H10A H -0.3352 0.3825 0.0979 0.068 Uiso 1 1 calc R
C11 C -0.2099(4) 0.4360(3) 0.2029(2) 0.0510(12) Uani 1 1 d .
H11A H -0.2192 0.4993 0.1980 0.061 Uiso 1 1 calc R
C12 C -0.1275(4) 0.4086(3) 0.2692(2) 0.0413(11) Uani 1 1 d .
H12A H -0.0798 0.4553 0.3094 0.050 Uiso 1 1 calc R
C13 C -0.3236(4) 0.2020(3) 0.4223(2) 0.0368(11) Uani 1 1 d .
H13A H -0.3378 0.1557 0.3792 0.044 Uiso 1 1 calc R
C14 C -0.4381(4) 0.2061(3) 0.4679(2) 0.0440(11) Uani 1 1 d .
H14A H -0.5286 0.1641 0.4559 0.053 Uiso 1 1 calc R
C15 C -0.4164(4) 0.2734(3) 0.5312(2) 0.0427(11) Uani 1 1 d .
H15A H -0.4922 0.2774 0.5636 0.051 Uiso 1 1 calc R
C16 C -0.2845(4) 0.3345(3) 0.5472(2) 0.0370(11) Uani 1 1 d .
H16A H -0.2695 0.3808 0.5904 0.044 Uiso 1 1 calc R
C17 C -0.1718(4) 0.3276(2) 0.4987(2) 0.0310(10) Uani 1 1 d .
C18 C -0.0317(4) 0.3883(3) 0.5108(2) 0.0345(10) Uani 1 1 d .
H18A H -0.0082 0.4364 0.5527 0.041 Uiso 1 1 calc R
C19 C 0.2016(4) 0.4187(3) 0.4602(2) 0.0386(11) Uani 1 1 d .
H19A H 0.2433 0.4692 0.4982 0.046 Uiso 1 1 calc R
C20 C 0.2838(4) 0.3872(3) 0.4000(2) 0.0349(10) Uani 1 1 d .
C21 C 0.4286(4) 0.4276(3) 0.3918(2) 0.0429(11) Uani 1 1 d .
H21A H 0.4760 0.4804 0.4258 0.052 Uiso 1 1 calc R
C22 C 0.5020(4) 0.3911(3) 0.3350(2) 0.0506(12) Uani 1 1 d .
H22A H 0.6005 0.4181 0.3300 0.061 Uiso 1 1 calc R
C23 C 0.4312(4) 0.3149(3) 0.2852(2) 0.0521(13) Uani 1 1 d .
H23A H 0.4801 0.2885 0.2455 0.063 Uiso 1 1 calc R
C24 C 0.2864(4) 0.2775(3) 0.2945(2) 0.0425(11) Uani 1 1 d .
H24A H 0.2375 0.2253 0.2601 0.051 Uiso 1 1 calc R
Ni2 Ni 0.56172(5) 0.76291(3) 0.15171(3) 0.03170(14) Uani 1 1 d .
N7 N 0.7870(3) 0.7803(2) 0.20654(17) 0.0321(8) Uani 1 1 d .
N8 N 0.5497(3) 0.6670(2) 0.23196(17) 0.0364(8) Uani 1 1 d .
N9 N 0.3353(3) 0.7019(2) 0.12378(17) 0.0342(8) Uani 1 1 d .
N10 N 0.5038(3) 0.8749(2) 0.22039(17) 0.0322(8) Uani 1 1 d .
N11 N 0.5790(3) 0.8651(2) 0.07806(17) 0.0333(8) Uani 1 1 d .
N12 N 0.6208(3) 0.6901(2) 0.05213(16) 0.0327(8) Uani 1 1 d .
C25 C 0.9052(4) 0.8344(3) 0.1887(2) 0.0388(11) Uani 1 1 d .
H25A H 0.8896 0.8738 0.1479 0.047 Uiso 1 1 calc R
C26 C 1.0502(4) 0.8357(3) 0.2270(2) 0.0460(12) Uani 1 1 d .
H26A H 1.1317 0.8752 0.2129 0.055 Uiso 1 1 calc R
C27 C 1.0728(4) 0.7776(3) 0.2865(2) 0.0461(12) Uani 1 1 d .
H27A H 1.1704 0.7770 0.3140 0.055 Uiso 1 1 calc R
C28 C 0.9531(4) 0.7214(3) 0.3048(2) 0.0446(12) Uani 1 1 d .
H28A H 0.9678 0.6814 0.3451 0.054 Uiso 1 1 calc R
C29 C 0.8080(4) 0.7222(3) 0.2646(2) 0.0351(10) Uani 1 1 d .
C30 C 0.6781(4) 0.6634(3) 0.2795(2) 0.0404(11) Uani 1 1 d .
H30A H 0.6827 0.6239 0.3208 0.049 Uiso 1 1 calc R
C31 C 0.4137(4) 0.6191(3) 0.2317(2) 0.0421(11) Uani 1 1 d .
H31A H 0.3959 0.5755 0.2688 0.051 Uiso 1 1 calc R
C32 C 0.2967(4) 0.6367(3) 0.1729(2) 0.0361(11) Uani 1 1 d .
C33 C 0.1488(4) 0.5888(3) 0.1627(2) 0.0477(12) Uani 1 1 d .
H33A H 0.1211 0.5444 0.1974 0.057 Uiso 1 1 calc R
C34 C 0.0459(5) 0.6073(3) 0.1020(3) 0.0603(14) Uani 1 1 d .
H34A H -0.0531 0.5749 0.0943 0.072 Uiso 1 1 calc R
C35 C 0.0860(5) 0.6726(3) 0.0525(3) 0.0579(14) Uani 1 1 d .
H35A H 0.0158 0.6857 0.0103 0.070 Uiso 1 1 calc R
C36 C 0.2316(4) 0.7190(3) 0.0658(2) 0.0485(12) Uani 1 1 d .
H36A H 0.2589 0.7649 0.0323 0.058 Uiso 1 1 calc R
C37 C 0.4637(4) 0.8765(3) 0.2922(2) 0.0421(11) Uani 1 1 d .
H37A H 0.4649 0.8219 0.3187 0.050 Uiso 1 1 calc R
C38 C 0.4200(4) 0.9538(3) 0.3306(2) 0.0468(12) Uani 1 1 d .
H38A H 0.3937 0.9523 0.3820 0.056 Uiso 1 1 calc R
C39 C 0.4163(4) 1.0329(3) 0.2912(3) 0.0522(13) Uani 1 1 d .
H39A H 0.3844 1.0862 0.3149 0.063 Uiso 1 1 calc R
C40 C 0.4586(4) 1.0337(3) 0.2184(3) 0.0534(13) Uani 1 1 d .
H40A H 0.4576 1.0882 0.1917 0.064 Uiso 1 1 calc R
C41 C 0.5040(4) 0.9543(3) 0.1820(2) 0.0400(11) Uani 1 1 d .
C42 C 0.5500(4) 0.9481(3) 0.1056(2) 0.0478(12) Uani 1 1 d .
H42A H 0.5595 1.0002 0.0760 0.057 Uiso 1 1 calc R
C43 C 0.6257(4) 0.8415(3) 0.0097(2) 0.0460(12) Uani 1 1 d .
H43A H 0.6422 0.8853 -0.0272 0.055 Uiso 1 1 calc R
C44 C 0.6494(4) 0.7474(3) -0.0052(2) 0.0371(11) Uani 1 1 d .
C45 C 0.6998(4) 0.7139(3) -0.0746(2) 0.0461(12) Uani 1 1 d .
H45A H 0.7224 0.7542 -0.1133 0.055 Uiso 1 1 calc R
C46 C 0.7155(4) 0.6215(3) -0.0849(2) 0.0510(13) Uani 1 1 d .
H46A H 0.7483 0.5980 -0.1315 0.061 Uiso 1 1 calc R
C47 C 0.6842(4) 0.5624(3) -0.0283(2) 0.0451(12) Uani 1 1 d .
H47A H 0.6935 0.4985 -0.0353 0.054 Uiso 1 1 calc R
C48 C 0.6383(4) 0.6009(3) 0.0396(2) 0.0378(11) Uani 1 1 d .
H48A H 0.6183 0.5614 0.0793 0.045 Uiso 1 1 calc R
C1S C 0.0581(6) 0.9262(4) -0.0325(3) 0.0872(17) Uani 1 1 d .
H1SA H 0.0984 0.8753 -0.0548 0.105 Uiso 1 1 calc R
C2S C 0.1037(6) 0.9584(4) 0.0451(3) 0.0838(17) Uani 1 1 d .
H2SA H 0.1754 0.9296 0.0762 0.101 Uiso 1 1 calc R
C3S C 0.0462(6) 1.0325(4) 0.0783(3) 0.0794(17) Uani 1 1 d .
H3SA H 0.0781 1.0547 0.1320 0.095 Uiso 1 1 calc R

loop_
_atom_site_aniso_label
_atom_site_aniso_U_11
_atom_site_aniso_U_22
_atom_site_aniso_U_33
_atom_site_aniso_U_23
_atom_site_aniso_U_13
_atom_site_aniso_U_12
Ni1 0.0318(3) 0.0327(3) 0.0303(3) -0.0001(2) 0.0057(2) 0.0054(2)
N1 0.0298(17) 0.041(2) 0.0354(18) 0.0030(16) 0.0105(15) 0.0021(15)
N2 0.0422(19) 0.040(2) 0.0317(18) -0.0034(15) 0.0103(15) 0.0091(16)
N3 0.0319(17) 0.0365(19) 0.0335(18) 0.0035(15) 0.0055(14) 0.0071(15)
N4 0.0300(17) 0.0306(18) 0.0298(17) 0.0039(14) 0.0043(14) 0.0043(14)
N5 0.0337(17) 0.0334(18) 0.0306(17) 0.0018(14) 0.0080(15) 0.0042(15)
N6 0.0313(17) 0.0388(19) 0.0322(18) 0.0022(15) 0.0071(15) 0.0092(15)
C1 0.030(2) 0.046(3) 0.041(2) 0.007(2) 0.0081(19) 0.0028(19)
C2 0.036(2) 0.062(3) 0.051(3) 0.025(2) 0.006(2) 0.012(2)
C3 0.038(2) 0.059(3) 0.090(3) 0.038(3) 0.025(2) 0.025(2)
C4 0.044(2) 0.042(3) 0.067(3) 0.010(2) 0.024(2) 0.016(2)
C5 0.041(2) 0.035(2) 0.040(2) 0.0057(19) 0.0191(19) 0.0094(19)
C6 0.063(3) 0.031(2) 0.047(3) -0.002(2) 0.022(2) 0.009(2)
C7 0.055(3) 0.043(3) 0.031(2) -0.014(2) 0.005(2) 0.002(2)
C8 0.036(2) 0.051(3) 0.029(2) 0.001(2) 0.0099(19) 0.005(2)
C9 0.052(3) 0.072(3) 0.034(2) 0.004(2) 0.004(2) 0.011(2)
C10 0.053(3) 0.083(3) 0.041(3) 0.021(2) 0.012(2) 0.023(2)
C11 0.058(3) 0.054(3) 0.051(3) 0.024(2) 0.021(2) 0.020(2)
C12 0.032(2) 0.055(3) 0.039(2) 0.007(2) 0.0111(19) 0.006(2)
C13 0.035(2) 0.034(2) 0.040(2) 0.0030(19) -0.0002(19) 0.0073(19)
C14 0.036(2) 0.048(3) 0.050(3) 0.013(2) 0.013(2) 0.002(2)
C15 0.037(2) 0.054(3) 0.043(2) 0.014(2) 0.016(2) 0.010(2)
C16 0.040(2) 0.040(2) 0.034(2) 0.0064(19) 0.0122(19) 0.010(2)
C17 0.029(2) 0.034(2) 0.032(2) 0.0078(18) 0.0056(18) 0.0094(18)
C18 0.033(2) 0.033(2) 0.036(2) -0.0035(18) 0.0075(19) 0.0035(19)
C19 0.029(2) 0.039(2) 0.043(2) -0.006(2) 0.0022(19) -0.0023(19)
C20 0.030(2) 0.038(2) 0.038(2) 0.0113(19) 0.0052(19) 0.0047(19)
C21 0.028(2) 0.047(3) 0.054(3) 0.011(2) 0.007(2) 0.001(2)
C22 0.031(2) 0.066(3) 0.059(3) 0.019(2) 0.013(2) 0.007(2)
C23 0.045(2) 0.077(3) 0.042(3) 0.009(2) 0.020(2) 0.022(2)
C24 0.045(2) 0.055(3) 0.033(2) 0.007(2) 0.013(2) 0.019(2)
Ni2 0.0290(3) 0.0353(3) 0.0298(3) 0.0000(2) 0.0026(2) 0.0048(2)
N7 0.0288(17) 0.0327(18) 0.0319(18) -0.0053(15) 0.0023(14) 0.0006(15)
N8 0.0353(18) 0.0379(19) 0.0358(18) 0.0006(15) 0.0068(15) 0.0045(15)
N9 0.0284(17) 0.039(2) 0.0333(18) -0.0047(15) 0.0009(15) 0.0075(15)
N10 0.0253(16) 0.039(2) 0.0300(18) -0.0045(15) 0.0024(14) 0.0038(14)
N11 0.0363(18) 0.0318(19) 0.0309(18) -0.0033(15) 0.0018(15) 0.0082(15)
N12 0.0279(17) 0.037(2) 0.0313(18) -0.0010(15) 0.0010(14) 0.0015(15)
C25 0.036(2) 0.042(2) 0.036(2) -0.0012(19) 0.001(2) 0.005(2)
C26 0.037(2) 0.046(3) 0.051(3) -0.005(2) 0.007(2) -0.005(2)
C27 0.026(2) 0.058(3) 0.049(3) -0.010(2) -0.008(2) 0.008(2)
C28 0.043(2) 0.052(3) 0.036(2) -0.001(2) -0.005(2) 0.011(2)
C29 0.033(2) 0.043(2) 0.029(2) 0.0001(19) 0.0036(19) 0.0071(19)
C30 0.046(2) 0.042(3) 0.034(2) 0.0031(19) 0.004(2) 0.009(2)
C31 0.041(2) 0.042(3) 0.043(2) 0.004(2) 0.013(2) -0.004(2)
C32 0.032(2) 0.041(2) 0.036(2) -0.005(2) 0.0106(19) 0.0079(19)
C33 0.036(2) 0.053(3) 0.054(3) -0.002(2) 0.016(2) -0.001(2)
C34 0.026(2) 0.075(3) 0.074(3) -0.011(3) 0.007(2) -0.006(2)
C35 0.037(3) 0.079(4) 0.053(3) 0.000(3) -0.002(2) 0.004(2)
C36 0.044(3) 0.052(3) 0.046(3) -0.002(2) 0.001(2) 0.003(2)
C37 0.030(2) 0.050(3) 0.044(3) -0.003(2) -0.002(2) 0.0047(19)
C38 0.034(2) 0.063(3) 0.040(2) -0.016(2) 0.002(2) 0.007(2)
C39 0.040(2) 0.050(3) 0.061(3) -0.020(2) -0.001(2) 0.008(2)
C40 0.055(3) 0.040(3) 0.062(3) -0.008(2) 0.002(2) 0.011(2)
C41 0.039(2) 0.033(2) 0.045(3) -0.005(2) -0.001(2) 0.0042(19)
C42 0.057(3) 0.044(3) 0.045(3) 0.011(2) 0.009(2) 0.011(2)
C43 0.058(3) 0.046(3) 0.036(2) 0.010(2) 0.011(2) 0.009(2)
C44 0.032(2) 0.045(3) 0.032(2) 0.000(2) 0.0004(19) 0.0062(19)
C45 0.054(3) 0.052(3) 0.034(2) 0.001(2) 0.010(2) 0.009(2)
C46 0.044(2) 0.073(3) 0.034(2) -0.009(2) 0.005(2) 0.010(2)
C47 0.037(2) 0.046(3) 0.048(3) -0.015(2) -0.003(2) 0.010(2)
C48 0.031(2) 0.040(3) 0.039(2) 0.000(2) -0.0043(19) 0.0036(19)
C1S 0.118(4) 0.072(4) 0.089(4) 0.022(3) 0.045(3) 0.038(3)
C2S 0.091(4) 0.096(4) 0.076(4) 0.027(3) 0.025(3) 0.031(3)
C3S 0.090(4) 0.078(4) 0.074(4) 0.015(3) 0.024(3) 0.009(3)

loop_
_atom_type_symbol
_atom_type_description
_atom_type_scat_dispersion_real
_atom_type_scat_dispersion_imag
_atom_type_scat_source
C C 0.0033 0.0016 'International Tables Vol C Tables 4.2.6.8 and 6.1.1.4'
H H 0.0000 0.0000 'International Tables Vol C Tables 4.2.6.8 and 6.1.1.4'
N N 0.0061 0.0033 'International Tables Vol C Tables 4.2.6.8 and 6.1.1.4'
Ni Ni 0.3393 1.1124 'International Tables Vol C Tables 4.2.6.8 and 6.1.1.4'

loop_
_geom_angle_atom_site_label_1
_geom_angle_atom_site_label_2
_geom_angle_atom_site_label_3
_geom_angle
_geom_angle_site_symmetry_3
N5 Ni1 N2 176.00(12) .
N5 Ni1 N1 96.63(12) .
N2 Ni1 N1 79.54(12) .
N5 Ni1 N3 104.61(12) .
N2 Ni1 N3 79.25(12) .
N1 Ni1 N3 158.70(12) .
N5 Ni1 N6 79.10(11) .
N2 Ni1 N6 101.94(11) .
N1 Ni1 N6 90.01(11) .
N3 Ni1 N6 92.47(11) .
N5 Ni1 N4 79.14(11) .
N2 Ni1 N4 99.83(11) .
N1 Ni1 N4 93.37(11) .
N3 Ni1 N4 92.13(11) .
N6 Ni1 N4 158.23(11) .
C1 N1 C5 119.0(3) .
C1 N1 Ni1 128.7(3) .
C5 N1 Ni1 112.2(2) .
C6 N2 C7 129.7(3) .
C6 N2 Ni1 115.1(2) .
C7 N2 Ni1 115.2(3) .
C12 N3 C8 118.3(3) .
C12 N3 Ni1 129.9(2) .
C8 N3 Ni1 111.7(2) .
C13 N4 C17 118.9(3) .
C13 N4 Ni1 129.5(2) .
C17 N4 Ni1 111.5(2) .
C19 N5 C18 128.3(3) .
C19 N5 Ni1 115.8(2) .
C18 N5 Ni1 115.8(2) .
C24 N6 C20 118.7(3) .
C24 N6 Ni1 129.2(3) .
C20 N6 Ni1 112.0(2) .
N1 C1 C2 122.7(4) .
C3 C2 C1 118.5(4) .
C2 C3 C4 120.1(4) .
C3 C4 C5 118.8(4) .
N1 C5 C4 120.9(3) .
N1 C5 C6 116.3(3) .
C4 C5 C6 122.8(4) .
N2 C6 C5 116.6(3) .
N2 C7 C8 117.5(3) .
N3 C8 C9 119.6(4) .
N3 C8 C7 116.0(3) .
C9 C8 C7 124.4(4) .
C10 C9 C8 120.6(4) .
C9 C10 C11 120.0(4) .
C10 C11 C12 117.3(4) .
N3 C12 C11 124.1(4) .
N4 C13 C14 123.2(4) .
C15 C14 C13 118.2(4) .
C16 C15 C14 120.0(4) .
C15 C16 C17 119.6(4) .
N4 C17 C16 120.1(3) .
N4 C17 C18 116.6(3) .
C16 C17 C18 123.3(3) .
N5 C18 C17 116.9(3) .
N5 C19 C20 117.1(3) .
N6 C20 C21 120.2(3) .
N6 C20 C19 116.0(3) .
C21 C20 C19 123.8(3) .
C22 C21 C20 120.4(4) .
C21 C22 C23 119.4(4) .
C24 C23 C22 118.5(4) .
N6 C24 C23 122.8(4) .
N11 Ni2 N8 176.11(12) .
N11 Ni2 N9 103.48(12) .
N8 Ni2 N9 78.72(12) .
N11 Ni2 N10 78.74(12) .
N8 Ni2 N10 98.07(12) .
N9 Ni2 N10 91.60(11) .
N11 Ni2 N7 98.69(11) .
N8 Ni2 N7 79.27(12) .
N9 Ni2 N7 157.73(12) .
N10 Ni2 N7 94.79(11) .
N11 Ni2 N12 79.20(12) .
N8 Ni2 N12 104.03(12) .
N9 Ni2 N12 92.05(11) .
N10 Ni2 N12 157.89(12) .
N7 Ni2 N12 90.01(11) .
C25 N7 C29 119.2(3) .
C25 N7 Ni2 128.8(3) .
C29 N7 Ni2 111.9(2) .
C31 N8 C30 129.1(3) .
C31 N8 Ni2 115.6(3) .
C30 N8 Ni2 115.3(3) .
C36 N9 C32 118.9(3) .
C36 N9 Ni2 128.5(3) .
C32 N9 Ni2 112.6(2) .
C37 N10 C41 118.4(3) .
C37 N10 Ni2 128.8(3) .
C41 N10 Ni2 112.8(2) .
C43 N11 C42 128.5(3) .
C43 N11 Ni2 115.3(3) .
C42 N11 Ni2 116.2(2) .
C48 N12 C44 118.1(3) .
C48 N12 Ni2 130.0(3) .
C44 N12 Ni2 111.9(2) .
N7 C25 C26 123.1(4) .
C27 C26 C25 118.3(4) .
C28 C27 C26 119.2(4) .
C27 C28 C29 120.7(4) .
N7 C29 C28 119.5(3) .
N7 C29 C30 116.9(3) .
C28 C29 C30 123.6(4) .
N8 C30 C29 116.5(3) .
N8 C31 C32 116.7(4) .
N9 C32 C33 120.1(3) .
N9 C32 C31 116.3(3) .
C33 C32 C31 123.6(4) .
C34 C33 C32 119.4(4) .
C33 C34 C35 120.1(4) .
C34 C35 C36 118.4(4) .
N9 C36 C35 123.0(4) .
N10 C37 C38 123.8(4) .
C39 C38 C37 117.9(4) .
C40 C39 C38 119.7(4) .
C39 C40 C41 120.7(4) .
N10 C41 C40 119.6(4) .
N10 C41 C42 115.5(4) .
C40 C41 C42 124.9(4) .
N11 C42 C41 116.7(4) .
N11 C43 C44 117.2(4) .
N12 C44 C45 121.0(4) .
N12 C44 C43 116.2(3) .
C45 C44 C43 122.8(4) .
C46 C45 C44 118.7(4) .
C45 C46 C47 120.9(4) .
C46 C47 C48 117.2(4) .
N12 C48 C47 124.0(4) .
C2S C1S C3S 120.2(5) 2_575
C1S C2S C3S 120.5(5) .
C2S C3S C1S 119.3(5) 2_575

loop_
_geom_bond_atom_site_label_1
_geom_bond_atom_site_label_2
_geom_bond_distance
_geom_bond_site_symmetry_2
Ni1 N5 2.017(3) .
Ni1 N2 2.018(3) .
Ni1 N1 2.078(3) .
Ni1 N3 2.089(3) .
Ni1 N6 2.101(3) .
Ni1 N4 2.110(3) .
N1 C1 1.335(4) .
N1 C5 1.345(5) .
N2 C6 1.321(5) .
N2 C7 1.321(4) .
N3 C12 1.331(5) .
N3 C8 1.369(4) .
N4 C13 1.333(4) .
N4 C17 1.359(4) .
N5 C19 1.319(4) .
N5 C18 1.326(4) .
N6 C24 1.329(5) .
N6 C20 1.358(4) .
C1 C2 1.378(5) .
C2 C3 1.370(6) .
C3 C4 1.367(6) .
C4 C5 1.405(5) .
C5 C6 1.432(5) .
C7 C8 1.409(5) .
C8 C9 1.399(5) .
C9 C10 1.352(6) .
C10 C11 1.382(6) .
C11 C12 1.380(5) .
C13 C14 1.378(5) .
C14 C15 1.373(5) .
C15 C16 1.367(5) .
C16 C17 1.403(5) .
C17 C18 1.421(5) .
C19 C20 1.427(5) .
C20 C21 1.388(5) .
C21 C22 1.357(5) .
C22 C23 1.368(6) .
C23 C24 1.381(5) .
Ni2 N11 2.016(3) .
Ni2 N8 2.026(3) .
Ni2 N9 2.090(3) .
Ni2 N10 2.091(3) .
Ni2 N7 2.091(3) .
Ni2 N12 2.097(3) .
N7 C25 1.322(4) .
N7 C29 1.357(4) .
N8 C31 1.326(4) .
N8 C30 1.329(4) .
N9 C36 1.326(5) .
N9 C32 1.352(5) .
N10 C37 1.323(5) .
N10 C41 1.366(5) .
N11 C43 1.327(5) .
N11 C42 1.328(5) .
N12 C48 1.327(5) .
N12 C44 1.358(5) .
C25 C26 1.376(5) .
C26 C27 1.377(5) .
C27 C28 1.351(5) .
C28 C29 1.393(5) .
C29 C30 1.419(5) .
C31 C32 1.415(5) .
C32 C33 1.401(5) .
C33 C34 1.358(6) .
C34 C35 1.361(6) .
C35 C36 1.375(5) .
C37 C38 1.382(5) .
C38 C39 1.371(6) .
C39 C40 1.349(6) .
C40 C41 1.398(5) .
C41 C42 1.420(5) .
C43 C44 1.416(5) .
C44 C45 1.399(5) .
C45 C46 1.364(6) .
C46 C47 1.371(6) .
C47 C48 1.384(5) .
C1S C2S 1.358(7) .
C1S C3S 1.367(7) 2_575
C2S C3S 1.368(7) .
C3S C1S 1.367(7) 2_575
